data_7251171
loop_
_publ_author_name
'Gasol-Cardona, Julia'
'Ward, Martin R.'
'Comboni, Davide'
'Hanfland, Micheal'
'Scatena, Rebecca'
'Warren, Mark R.'
'Maloney, Andrew G. P.'
'Oswald, Iain D. H.'

_publ_section_title
;
 Pressure-induced phase behaviour and compressibility of the racemic and
 chiral solid forms, ofloxacin and levofloxacin
;
_journal_issue 47
_journal_name_full CrystEngComm
_journal_page_first 7662
_journal_page_last 7676
_journal_paper_doi 10.1039/D5CE00855G
_journal_volume 27
_journal_year 2025
_chemical_formula_moiety 'C18 H20 F N3 O4'
_chemical_formula_sum 'C18 H20 F N3 O4'
_chemical_formula_weight 361.37
_chemical_name_systematic Ofloxacin
_space_group_crystal_system monoclinic
_space_group_IT_number 15
_space_group_name_Hall '-C 2yc'
_space_group_name_H-M_alt 'C 1 2/c 1'
_atom_sites_solution_hydrogens geom
_audit_creation_method SHELXL-2019/3
_audit_update_record
;
2025-08-19 deposited with the CCDC.	2025-10-29 downloaded from the CCDC.
;
_cell_angle_alpha 90
_cell_angle_beta 105.15(2)
_cell_angle_gamma 90
_cell_formula_units_Z 8
_cell_length_a 30.251(10)
_cell_length_b 6.8318(8)
_cell_length_c 16.845(2)
_cell_measurement_pressure 0.0
_cell_measurement_reflns_used 5571
_cell_measurement_temperature 296(2)
_cell_measurement_theta_max 23.320
_cell_measurement_theta_min 2.505
_cell_volume 3360.3(13)
_computing_cell_refinement 'SAINT v8.37A (Bruker, 2015)'
_computing_data_reduction 'SAINT v8.37A (Bruker, 2015)'
_computing_molecular_graphics 'Olex2 1.5-ac7-013 (Dolomanov et al., 2009)'
_computing_publication_material 'Olex2 1.5-ac7-013 (Dolomanov et al., 2009)'
_computing_structure_refinement 'XL  (Sheldrick, 2008)'
_diffrn_ambient_temperature 296(2)
_diffrn_measured_fraction_theta_full 0.338
_diffrn_measured_fraction_theta_max 0.338
_diffrn_measurement_device_type 'Bruker APEX-II CCD'
_diffrn_measurement_method '\f and \w scans'
_diffrn_radiation_type MoK\a
_diffrn_radiation_wavelength 0.71073
_diffrn_reflns_av_R_equivalents 0.0793
_diffrn_reflns_av_unetI/netI 0.0591
_diffrn_reflns_Laue_measured_fraction_full 0.338
_diffrn_reflns_Laue_measured_fraction_max 0.338
_diffrn_reflns_limit_h_max 17
_diffrn_reflns_limit_h_min -10
_diffrn_reflns_limit_k_max 4
_diffrn_reflns_limit_k_min -7
_diffrn_reflns_limit_l_max 7
_diffrn_reflns_limit_l_min -18
_diffrn_reflns_number 5571
_diffrn_reflns_point_group_measured_fraction_full 0.338
_diffrn_reflns_point_group_measured_fraction_max 0.338
_diffrn_reflns_theta_full 23.320
_diffrn_reflns_theta_max 23.320
_diffrn_reflns_theta_min 2.505
_exptl_absorpt_coefficient_mu 0.109
_exptl_absorpt_correction_T_max 0.7449
_exptl_absorpt_correction_T_min 0.6250
_exptl_absorpt_correction_type multi-scan
_exptl_crystal_colour 'clear colourless'
_exptl_crystal_density_diffrn 1.429
_exptl_crystal_description needle
_exptl_crystal_F_000 1520
_exptl_crystal_recrystallization_method 'Re-crystallisation from solvent: Nitrobenzene'
_exptl_crystal_size_max 0.2
_exptl_crystal_size_mid 0.05
_exptl_crystal_size_min 0.05
_refine_diff_density_max 0.083
_refine_diff_density_min -0.089
_refine_diff_density_rms 0.023
_refine_ls_extinction_method none
_refine_ls_goodness_of_fit_ref 1.030
_refine_ls_hydrogen_treatment constr
_refine_ls_matrix_type full
_refine_ls_number_parameters 238
_refine_ls_number_reflns 826
_refine_ls_number_restraints 248
_refine_ls_restrained_S_all 0.899
_refine_ls_R_factor_all 0.1127
_refine_ls_R_factor_gt 0.0415
_refine_ls_shift/su_max 0.000
_refine_ls_shift/su_mean 0.000
_refine_ls_structure_factor_coef Fsqd
_refine_ls_weighting_details 'w=1/[\s^2^(Fo^2^)+(0.0428P)^2^+2.7240P] where P=(Fo^2^+2Fc^2^)/3'
_refine_ls_weighting_scheme calc
_refine_ls_wR_factor_gt 0.0814
_refine_ls_wR_factor_ref 0.1057
_reflns_Friedel_coverage 0.000
_reflns_number_gt 450
_reflns_number_total 826
_reflns_threshold_expression 'I > 2\s(I)'
_cod_data_source_file d5ce00855g2.cif
_cod_data_source_block OFLO_AMBIENT
_cod_depositor_comments 'Adding full bibliography for 7251165--7251187.cif.'
_cod_original_cell_volume 3360.3(12)
_cod_original_sg_symbol_H-M 'C 2/c'
_cod_database_code 7251171
_shelx_shelxl_version_number 2019/3
_shelx_space_group_comment
;
The symmetry employed for this shelxl refinement is uniquely defined
by the following loop, which should always be used as a source of
symmetry information in preference to the above space-group names.
They are only intended as comments.
;
_shelx_estimated_absorpt_t_min 0.978
_shelx_estimated_absorpt_t_max 0.995

loop_
_space_group_symop_operation_xyz
'x, y, z'
'-x, y, -z+1/2'
'x+1/2, y+1/2, z'
'-x+1/2, y+1/2, -z+1/2'
'-x, -y, -z'
'x, -y, z-1/2'
'-x+1/2, -y+1/2, -z'
'x+1/2, -y+1/2, z-1/2'

loop_
_atom_site_label
_atom_site_type_symbol
_atom_site_fract_x
_atom_site_fract_y
_atom_site_fract_z
_atom_site_U_iso_or_equiv
_atom_site_adp_type
_atom_site_occupancy
_atom_site_site_symmetry_order
_atom_site_calc_flag
_atom_site_refinement_flags_posn
_atom_site_refinement_flags_adp
_atom_site_refinement_flags_occupancy
_atom_site_disorder_assembly
_atom_site_disorder_group
F1 F 0.5692(3) 0.7039(5) 0.7763(2) 0.074(7) Uani 1 1 d D . . . .
O1 O 0.6440(4) 0.6193(7) 0.5651(3) 0.059(5) Uani 1 1 d D . . . .
O4 O 0.4393(4) 0.7992(6) 0.2722(3) 0.062(7) Uani 1 1 d D . . . .
C11 C 0.5229(5) 0.7323(10) 0.5551(4) 0.042(5) Uani 1 1 d D . . . .
O2 O 0.4444(4) 0.8125(7) 0.5178(3) 0.058(6) Uani 1 1 d D . . . .
N3 N 0.5612(5) 0.6967(9) 0.4471(4) 0.044(5) Uani 1 1 d D . . . .
N1 N 0.6474(5) 0.6309(10) 0.7343(4) 0.047(5) Uani 1 1 d D . . . .
C7 C 0.5663(6) 0.6995(12) 0.6928(5) 0.039(5) Uani 1 1 d D . . . .
C10 C 0.5624(6) 0.6919(10) 0.5306(5) 0.042(5) Uani 1 1 d D . . . .
C3 C 0.5214(7) 0.7357(13) 0.3918(6) 0.046(6) Uani 1 1 d D . . . .
H3 H 0.521153 0.738781 0.336500 0.056 Uiso 1 1 calc R U . . .
C8 C 0.6077(6) 0.6587(11) 0.6725(5) 0.041(5) Uani 1 1 d D . . . .
O3 O 0.4027(5) 0.8547(7) 0.3683(4) 0.063(6) Uani 1 1 d D . . . .
H3A H 0.407853 0.842018 0.418253 0.094 Uiso 1 1 calc R U . . .
C4 C 0.4815(6) 0.7706(11) 0.4117(5) 0.047(5) Uani 1 1 d D . . . .
C6 C 0.5240(6) 0.7356(12) 0.6393(5) 0.047(6) Uani 1 1 d D . . . .
H6 H 0.498105 0.760368 0.657543 0.057 Uiso 1 1 calc R U . . .
C9 C 0.6040(5) 0.6528(11) 0.5879(5) 0.043(5) Uani 1 1 d D . . . .
N2 N 0.7388(5) 0.6185(11) 0.8370(4) 0.081(7) Uani 1 1 d D . . . .
C13 C 0.4397(6) 0.8066(12) 0.3447(5) 0.051(6) Uani 1 1 d D . . . .
C16 C 0.7071(5) 0.7712(12) 0.8445(5) 0.072(7) Uani 1 1 d D . . . .
H16A H 0.724137 0.890508 0.862527 0.086 Uiso 1 1 calc R U . . .
H16B H 0.692015 0.733968 0.886417 0.086 Uiso 1 1 calc R U . . .
C5 C 0.4788(5) 0.7745(10) 0.4954(5) 0.043(5) Uani 1 1 d D . . . .
C1 C 0.6361(5) 0.5448(9) 0.4815(4) 0.060(7) Uani 1 1 d D . . . .
H1A H 0.622258 0.415844 0.477833 0.072 Uiso 1 1 calc R U . . .
H1B H 0.664983 0.533360 0.467049 0.072 Uiso 1 1 calc R U . . .
C12 C 0.6269(6) 0.8836(9) 0.4218(4) 0.060(9) Uani 1 1 d D . . . .
H12A H 0.605697 0.970176 0.386069 0.090 Uiso 1 1 calc R U . . .
H12B H 0.653872 0.870142 0.402253 0.090 Uiso 1 1 calc R U . . .
H12C H 0.635167 0.936368 0.476473 0.090 Uiso 1 1 calc R U . . .
C2 C 0.6046(6) 0.6831(10) 0.4225(5) 0.048(6) Uani 1 1 d D . . . .
H2 H 0.598093 0.627509 0.367035 0.058 Uiso 1 1 calc R U . . .
C17 C 0.6718(5) 0.8112(11) 0.7670(4) 0.069(7) Uani 1 1 d D . . . .
H17A H 0.650219 0.906837 0.777010 0.083 Uiso 1 1 calc R U . . .
H17B H 0.686260 0.865548 0.726792 0.083 Uiso 1 1 calc R U . . .
C15 C 0.7143(5) 0.4429(11) 0.8072(4) 0.066(6) Uani 1 1 d D . . . .
H15A H 0.699280 0.395248 0.847811 0.079 Uiso 1 1 calc R U . . .
H15B H 0.735724 0.343444 0.799795 0.079 Uiso 1 1 calc R U . . .
C18 C 0.7737(6) 0.5827(13) 0.9120(5) 0.112(8) Uani 1 1 d D . . . .
H18A H 0.790472 0.701270 0.929478 0.168 Uiso 1 1 calc R U . . .
H18B H 0.794267 0.483592 0.902556 0.168 Uiso 1 1 calc R U . . .
H18C H 0.759707 0.539403 0.953865 0.168 Uiso 1 1 calc R U . . .
C14 C 0.6795(5) 0.4749(11) 0.7283(4) 0.066(6) Uani 1 1 d D . . . .
H14A H 0.694811 0.508777 0.686211 0.079 Uiso 1 1 calc R U . . .
H14B H 0.662672 0.354425 0.711729 0.079 Uiso 1 1 calc R U . . .

loop_
_atom_site_aniso_label
_atom_site_aniso_U_11
_atom_site_aniso_U_22
_atom_site_aniso_U_33
_atom_site_aniso_U_23
_atom_site_aniso_U_13
_atom_site_aniso_U_12
F1 0.11(2) 0.082(3) 0.034(3) 0.0020(17) 0.030(8) 0.017(4)
O1 0.056(17) 0.084(3) 0.038(3) 0.003(3) 0.017(7) -0.005(6)
O4 0.06(2) 0.078(3) 0.042(3) -0.003(2) -0.008(8) -0.005(5)
C11 0.064(16) 0.028(4) 0.038(4) 0.003(4) 0.017(7) 0.005(8)
O2 0.068(18) 0.057(3) 0.054(4) -0.002(3) 0.022(7) 0.002(6)
N3 0.058(17) 0.038(4) 0.038(4) 0.002(4) 0.017(7) 0.000(7)
N1 0.045(16) 0.057(4) 0.039(4) -0.004(4) 0.010(7) 0.008(6)
C7 0.045(16) 0.034(5) 0.038(5) -0.007(5) 0.014(7) -0.008(9)
C10 0.063(16) 0.037(4) 0.028(4) 0.004(4) 0.014(7) 0.006(8)
C3 0.061(17) 0.039(5) 0.037(5) 0.002(5) 0.010(8) -0.004(9)
C8 0.044(16) 0.042(4) 0.039(4) -0.003(4) 0.010(7) 0.001(7)
O3 0.062(19) 0.062(3) 0.058(4) -0.001(3) 0.003(8) -0.001(6)
C4 0.062(17) 0.033(5) 0.044(5) 0.002(4) 0.011(7) 0.007(9)
C6 0.049(17) 0.046(5) 0.051(4) 0.003(5) 0.020(7) 0.019(9)
C9 0.054(16) 0.040(4) 0.036(4) -0.002(4) 0.013(7) -0.011(8)
N2 0.08(2) 0.087(5) 0.062(5) -0.008(4) -0.003(9) 0.008(7)
C13 0.058(18) 0.040(5) 0.049(5) -0.005(4) 0.003(7) -0.016(8)
C16 0.09(2) 0.066(5) 0.051(5) -0.010(4) -0.002(8) -0.006(8)
C5 0.064(16) 0.021(4) 0.044(5) -0.003(4) 0.013(7) -0.002(7)
C1 0.07(2) 0.067(5) 0.046(4) 0.001(3) 0.021(8) 0.016(8)
C12 0.05(3) 0.066(5) 0.069(6) 0.002(4) 0.022(11) -0.002(8)
C2 0.055(18) 0.053(4) 0.038(5) -0.001(4) 0.015(8) -0.008(7)
C17 0.07(2) 0.070(5) 0.063(5) -0.011(4) 0.002(8) -0.003(7)
C15 0.06(2) 0.075(5) 0.058(5) 0.006(4) 0.009(8) 0.021(8)
C18 0.12(2) 0.142(8) 0.053(6) -0.005(5) -0.015(10) 0.033(11)
C14 0.06(2) 0.057(5) 0.070(5) -0.005(4) 0.001(8) 0.024(8)

loop_
_atom_type_symbol
_atom_type_description
_atom_type_scat_dispersion_real
_atom_type_scat_dispersion_imag
_atom_type_scat_source
C C 0.0033 0.0016 'International Tables Vol C Tables 4.2.6.8 and 6.1.1.4'
H H 0.0000 0.0000 'International Tables Vol C Tables 4.2.6.8 and 6.1.1.4'
F F 0.0171 0.0103 'International Tables Vol C Tables 4.2.6.8 and 6.1.1.4'
N N 0.0061 0.0033 'International Tables Vol C Tables 4.2.6.8 and 6.1.1.4'
O O 0.0106 0.0060 'International Tables Vol C Tables 4.2.6.8 and 6.1.1.4'

loop_
_geom_angle_atom_site_label_1
_geom_angle_atom_site_label_2
_geom_angle_atom_site_label_3
_geom_angle
_geom_angle_site_symmetry_1
_geom_angle_site_symmetry_3
_geom_angle_publ_flag
C9 O1 C1 113.0(10) . . ?
C10 C11 C6 120.3(11) . . ?
C10 C11 C5 122.1(7) . . ?
C6 C11 C5 117.6(10) . . ?
C3 N3 C10 119.0(12) . . ?
C3 N3 C2 121.2(7) . . ?
C10 N3 C2 119.3(12) . . ?
C8 N1 C14 120.7(8) . . ?
C8 N1 C17 114.9(8) . . ?
C14 N1 C17 111.0(12) . . ?
C6 C7 F1 117.4(11) . . ?
C6 C7 C8 127.4(8) . . ?
F1 C7 C8 115.2(12) . . ?
C11 C10 C9 121.5(7) . . ?
C11 C10 N3 119.7(11) . . ?
C9 C10 N3 118.8(11) . . ?
N3 C3 C4 123.9(8) . . ?
N3 C3 H3 118.0 . . ?
C4 C3 H3 118.0 . . ?
N1 C8 C9 125.9(14) . . ?
N1 C8 C7 119.8(7) . . ?
C9 C8 C7 114.4(13) . . ?
C13 O3 H3A 109.5 . . ?
C3 C4 C5 122.0(13) . . ?
C3 C4 C13 118.7(8) . . ?
C5 C4 C13 119.3(12) . . ?
C7 C6 C11 115.4(12) . . ?
C7 C6 H6 122.3 . . ?
C11 C6 H6 122.3 . . ?
O1 C9 C10 122.5(7) . . ?
O1 C9 C8 116.4(12) . . ?
C10 C9 C8 121.0(12) . . ?
C15 N2 C18 111.1(8) . . ?
C15 N2 C16 109.9(11) . . ?
C18 N2 C16 113.5(7) . . ?
O4 C13 O3 121.6(14) . . ?
O4 C13 C4 122.6(12) . . ?
O3 C13 C4 115.8(8) . . ?
N2 C16 C17 113.5(7) . . ?
N2 C16 H16A 108.9 . . ?
C17 C16 H16A 108.9 . . ?
N2 C16 H16B 108.9 . . ?
C17 C16 H16B 108.9 . . ?
H16A C16 H16B 107.7 . . ?
O2 C5 C4 125.3(13) . . ?
O2 C5 C11 121.5(8) . . ?
C4 C5 C11 113.2(11) . . ?
O1 C1 C2 109.4(6) . . ?
O1 C1 H1A 109.8 . . ?
C2 C1 H1A 109.8 . . ?
O1 C1 H1B 109.8 . . ?
C2 C1 H1B 109.8 . . ?
H1A C1 H1B 108.2 . . ?
C2 C12 H12A 109.5 . . ?
C2 C12 H12B 109.5 . . ?
H12A C12 H12B 109.5 . . ?
C2 C12 H12C 109.5 . . ?
H12A C12 H12C 109.5 . . ?
H12B C12 H12C 109.5 . . ?
N3 C2 C1 107.9(7) . . ?
N3 C2 C12 111.8(9) . . ?
C1 C2 C12 111.2(12) . . ?
N3 C2 H2 108.6 . . ?
C1 C2 H2 108.6 . . ?
C12 C2 H2 108.6 . . ?
N1 C17 C16 110.7(8) . . ?
N1 C17 H17A 109.5 . . ?
C16 C17 H17A 109.5 . . ?
N1 C17 H17B 109.5 . . ?
C16 C17 H17B 109.5 . . ?
H17A C17 H17B 108.1 . . ?
N2 C15 C14 111.9(7) . . ?
N2 C15 H15A 109.2 . . ?
C14 C15 H15A 109.2 . . ?
N2 C15 H15B 109.2 . . ?
C14 C15 H15B 109.2 . . ?
H15A C15 H15B 107.9 . . ?
N2 C18 H18A 109.5 . . ?
N2 C18 H18B 109.5 . . ?
H18A C18 H18B 109.5 . . ?
N2 C18 H18C 109.5 . . ?
H18A C18 H18C 109.5 . . ?
H18B C18 H18C 109.5 . . ?
N1 C14 C15 112.0(7) . . ?
N1 C14 H14A 109.2 . . ?
C15 C14 H14A 109.2 . . ?
N1 C14 H14B 109.2 . . ?
C15 C14 H14B 109.2 . . ?
H14A C14 H14B 107.9 . . ?

loop_
_geom_bond_atom_site_label_1
_geom_bond_atom_site_label_2
_geom_bond_distance
_geom_bond_site_symmetry_2
_geom_bond_publ_flag
F1 C7 1.386(7) . ?
O1 C9 1.381(14) . ?
O1 C1 1.456(7) . ?
O4 C13 1.220(7) . ?
C11 C10 1.391(13) . ?
C11 C6 1.411(8) . ?
C11 C5 1.473(11) . ?
O2 C5 1.225(13) . ?
N3 C3 1.344(16) . ?
N3 C10 1.397(8) . ?
N3 C2 1.479(16) . ?
N1 C8 1.380(18) . ?
N1 C14 1.464(12) . ?
N1 C17 1.468(11) . ?
C7 C6 1.380(17) . ?
C7 C8 1.410(19) . ?
C10 C9 1.396(16) . ?
C3 C4 1.355(18) . ?
C3 H3 0.9300 . ?
C8 C9 1.402(9) . ?
O3 C13 1.322(16) . ?
O3 H3A 0.8200 . ?
C4 C5 1.434(10) . ?
C4 C13 1.480(15) . ?
C6 H6 0.9300 . ?
N2 C15 1.431(12) . ?
N2 C18 1.440(10) . ?
N2 C16 1.444(13) . ?
C16 C17 1.479(10) . ?
C16 H16A 0.9700 . ?
C16 H16B 0.9700 . ?
C1 C2 1.514(15) . ?
C1 H1A 0.9700 . ?
C1 H1B 0.9700 . ?
C12 C2 1.528(11) . ?
C12 H12A 0.9600 . ?
C12 H12B 0.9600 . ?
C12 H12C 0.9600 . ?
C2 H2 0.9800 . ?
C17 H17A 0.9700 . ?
C17 H17B 0.9700 . ?
C15 C14 1.480(10) . ?
C15 H15A 0.9700 . ?
C15 H15B 0.9700 . ?
C18 H18A 0.9600 . ?
C18 H18B 0.9600 . ?
C18 H18C 0.9600 . ?
C14 H14A 0.9700 . ?
C14 H14B 0.9700 . ?

loop_
_geom_torsion_atom_site_label_1
_geom_torsion_atom_site_label_2
_geom_torsion_atom_site_label_3
_geom_torsion_atom_site_label_4
_geom_torsion
_geom_torsion_site_symmetry_1
_geom_torsion_site_symmetry_2
_geom_torsion_site_symmetry_3
_geom_torsion_site_symmetry_4
_geom_torsion_publ_flag
C6 C11 C10 C9 0.3(12) . . . . ?
C5 C11 C10 C9 179.8(9) . . . . ?
C6 C11 C10 N3 -177.5(7) . . . . ?
C5 C11 C10 N3 2.0(11) . . . . ?
C3 N3 C10 C11 -1.7(13) . . . . ?
C2 N3 C10 C11 170.9(7) . . . . ?
C3 N3 C10 C9 -179.5(9) . . . . ?
C2 N3 C10 C9 -7.0(12) . . . . ?
C10 N3 C3 C4 -0.2(16) . . . . ?
C2 N3 C3 C4 -172.6(8) . . . . ?
C14 N1 C8 C9 -42.8(14) . . . . ?
C17 N1 C8 C9 94.5(10) . . . . ?
C14 N1 C8 C7 138.1(9) . . . . ?
C17 N1 C8 C7 -84.6(11) . . . . ?
C6 C7 C8 N1 178.3(9) . . . . ?
F1 C7 C8 N1 -1.4(13) . . . . ?
C6 C7 C8 C9 -0.9(15) . . . . ?
F1 C7 C8 C9 179.4(6) . . . . ?
N3 C3 C4 C5 1.8(16) . . . . ?
N3 C3 C4 C13 -178.4(9) . . . . ?
F1 C7 C6 C11 179.2(5) . . . . ?
C8 C7 C6 C11 -0.6(16) . . . . ?
C10 C11 C6 C7 0.9(12) . . . . ?
C5 C11 C6 C7 -178.6(8) . . . . ?
C1 O1 C9 C10 -25.3(11) . . . . ?
C1 O1 C9 C8 158.8(6) . . . . ?
C11 C10 C9 O1 -177.6(6) . . . . ?
N3 C10 C9 O1 0.2(13) . . . . ?
C11 C10 C9 C8 -1.9(13) . . . . ?
N3 C10 C9 C8 175.9(6) . . . . ?
N1 C8 C9 O1 -1.1(12) . . . . ?
C7 C8 C9 O1 178.1(7) . . . . ?
N1 C8 C9 C10 -177.1(9) . . . . ?
C7 C8 C9 C10 2.1(13) . . . . ?
C3 C4 C13 O4 2.6(14) . . . . ?
C5 C4 C13 O4 -177.6(7) . . . . ?
C3 C4 C13 O3 -175.0(8) . . . . ?
C5 C4 C13 O3 4.8(12) . . . . ?
C15 N2 C16 C17 -56.3(9) . . . . ?
C18 N2 C16 C17 178.7(9) . . . . ?
C3 C4 C5 O2 177.0(9) . . . . ?
C13 C4 C5 O2 -2.7(14) . . . . ?
C3 C4 C5 C11 -1.4(13) . . . . ?
C13 C4 C5 C11 178.8(7) . . . . ?
C10 C11 C5 O2 -179.0(8) . . . . ?
C6 C11 C5 O2 0.5(12) . . . . ?
C10 C11 C5 C4 -0.5(11) . . . . ?
C6 C11 C5 C4 179.0(7) . . . . ?
C9 O1 C1 C2 55.0(10) . . . . ?
C3 N3 C2 C1 -151.6(9) . . . . ?
C10 N3 C2 C1 36.0(9) . . . . ?
C3 N3 C2 C12 85.8(11) . . . . ?
C10 N3 C2 C12 -86.6(10) . . . . ?
O1 C1 C2 N3 -59.1(10) . . . . ?
O1 C1 C2 C12 63.8(11) . . . . ?
C8 N1 C17 C16 166.8(9) . . . . ?
C14 N1 C17 C16 -51.9(8) . . . . ?
N2 C16 C17 N1 54.5(11) . . . . ?
C18 N2 C15 C14 -177.6(8) . . . . ?
C16 N2 C15 C14 56.0(9) . . . . ?
C8 N1 C14 C15 -167.9(9) . . . . ?
C17 N1 C14 C15 53.3(9) . . . . ?
N2 C15 C14 N1 -56.0(11) . . . . ?
